data_4314639
loop_
_publ_author_name
'Tian-Hua Zhou'
'Fei-Yan Yi'
'Pei-Xin Li'
'Jiang-Gao Mao'

_publ_section_title
;
 Synthesis, Crystal Structures, and Luminescent Properties of Two Series'
 of New Lanthanide (III) Amino-Carboxylate-Phosphonates
;
_journal_name_full 'Inorganic Chemistry'
_journal_page_first 905
_journal_page_last 915
_journal_paper_doi 10.1021/ic901621x
_journal_volume 49
_journal_year 2010
_chemical_formula_sum 'C27 H42 N3 O21 P3 Sm2'
_chemical_formula_weight 1138.25
_chemical_name_systematic
; 
 ? 
;
_space_group_IT_number 14
_symmetry_cell_setting monoclinic
_symmetry_space_group_name_Hall '-P 2ybc'
_symmetry_space_group_name_H-M 'P 1 21/c 1'
_atom_sites_solution_hydrogens geom
_atom_sites_solution_primary direct
_atom_sites_solution_secondary difmap
_audit_creation_method SHELXL-97
_cell_angle_alpha 90.00
_cell_angle_beta 107.611(4)
_cell_angle_gamma 90.00
_cell_formula_units_Z 4
_cell_length_a 20.910(7)
_cell_length_b 7.090(2)
_cell_length_c 27.823(9)
_cell_measurement_temperature 293(2)
_cell_volume 3931(2)
_computing_structure_refinement 'SHELXL-97 (Sheldrick, 1997)'
_computing_structure_solution 'SHELXS-97 (Sheldrick, 1990)'
_diffrn_ambient_temperature 293(2)
_diffrn_measured_fraction_theta_full 0.996
_diffrn_measured_fraction_theta_max 0.996
_diffrn_measurement_device_type 'Rigaku Mercury CCD'
_diffrn_measurement_method CCD_Profile_fitting
_diffrn_radiation_monochromator graphite
_diffrn_radiation_source 'fine-focus sealed tube'
_diffrn_radiation_type MoK\a
_diffrn_radiation_wavelength 0.71073
_diffrn_reflns_av_R_equivalents 0.0433
_diffrn_reflns_av_sigmaI/netI 0.0501
_diffrn_reflns_limit_h_max 27
_diffrn_reflns_limit_h_min -27
_diffrn_reflns_limit_k_max 9
_diffrn_reflns_limit_k_min -8
_diffrn_reflns_limit_l_max 36
_diffrn_reflns_limit_l_min -36
_diffrn_reflns_number 29055
_diffrn_reflns_theta_full 27.49
_diffrn_reflns_theta_max 27.49
_diffrn_reflns_theta_min 2.90
_diffrn_standards_decay_% <1.0%
_exptl_absorpt_coefficient_mu 3.165
_exptl_absorpt_correction_T_max 1.0000
_exptl_absorpt_correction_T_min 0.6141
_exptl_absorpt_correction_type multi-scan
_exptl_crystal_colour 'light yellow'
_exptl_crystal_density_diffrn 1.923
_exptl_crystal_density_method 'not measured'
_exptl_crystal_description brick
_exptl_crystal_F_000 2248
_exptl_crystal_size_max 0.18
_exptl_crystal_size_mid 0.13
_exptl_crystal_size_min 0.1
_refine_diff_density_max 1.497
_refine_diff_density_min -1.411
_refine_diff_density_rms 0.164
_refine_ls_extinction_method none
_refine_ls_goodness_of_fit_ref 1.120
_refine_ls_hydrogen_treatment constr
_refine_ls_matrix_type full
_refine_ls_number_parameters 500
_refine_ls_number_reflns 8979
_refine_ls_number_restraints 0
_refine_ls_restrained_S_all 1.120
_refine_ls_R_factor_all 0.0492
_refine_ls_R_factor_gt 0.0437
_refine_ls_shift/su_max 0.002
_refine_ls_shift/su_mean 0.000
_refine_ls_structure_factor_coef Fsqd
_refine_ls_weighting_details 'calc w=1/[\s^2^(Fo^2^)+(0.0453P)^2^+12.4229P] where P=(Fo^2^+2Fc^2^)/3'
_refine_ls_weighting_scheme calc
_refine_ls_wR_factor_gt 0.1042
_refine_ls_wR_factor_ref 0.1080
_reflns_number_gt 8149
_reflns_number_total 8979
_reflns_threshold_expression >2sigma(I)
_cod_data_source_file ic901621x_si_001_8.cif
_cod_data_source_block 8
_cod_depositor_comments
;
The following automatic conversions were performed:

'_exptl_absorpt_correction_type' value 'Multi-scan' changed to
'multi-scan' according to the built-in table from CIF Core dictionary
named 'cif_core.dic' version 2.4.1 from 2010-06-29.

Automatic conversion script
Id: cif_fix_values 1646 2011-03-28 12:23:43Z adriana 
;
_cod_database_code 4314639

loop_
_symmetry_equiv_pos_as_xyz
'x, y, z'
'-x, y+1/2, -z+1/2'
'-x, -y, -z'
'x, -y-1/2, z-1/2'

loop_
_atom_site_label
_atom_site_type_symbol
_atom_site_fract_x
_atom_site_fract_y
_atom_site_fract_z
_atom_site_U_iso_or_equiv
_atom_site_adp_type
_atom_site_occupancy
_atom_site_symmetry_multiplicity
_atom_site_calc_flag
_atom_site_refinement_flags
_atom_site_disorder_assembly
_atom_site_disorder_group
Sm1 Sm 0.089646(12) 0.12723(3) 0.338510(8) 0.01544(8) Uani 1 1 d . . .
Sm2 Sm 0.746952(12) 0.08665(4) 0.206747(9) 0.01789(8) Uani 1 1 d . . .
P1 P 0.08221(6) 0.45937(18) 0.22728(4) 0.0167(2) Uani 1 1 d . . .
P2 P 0.24953(7) 0.08636(18) 0.32049(5) 0.0191(3) Uani 1 1 d . . .
P3 P 0.86332(6) 0.37753(17) 0.62631(4) 0.0165(2) Uani 1 1 d . . .
N1 N 0.0458(2) 0.1571(6) 0.16469(15) 0.0218(9) Uani 1 1 d . . .
H1C H 0.0125 0.1501 0.1767 0.026 Uiso 1 1 calc R . .
N2 N 0.3862(2) 0.0827(7) 0.33277(18) 0.0257(10) Uani 1 1 d . . .
H2C H 0.3793 0.1880 0.3138 0.031 Uiso 1 1 calc R . .
H2D H 0.3804 -0.0170 0.3119 0.031 Uiso 1 1 calc R . .
N3 N 0.7724(2) 0.1770(7) 0.55555(16) 0.0292(10) Uani 1 1 d . . .
H3A H 0.7652 0.1605 0.5855 0.035 Uiso 1 1 calc R . .
H3B H 0.7939 0.0739 0.5496 0.035 Uiso 1 1 calc R . .
C1 C 0.0979(3) 0.3086(8) 0.1792(2) 0.0277(11) Uani 1 1 d . . .
H1A H 0.0969 0.3834 0.1498 0.033 Uiso 1 1 calc R . .
H1B H 0.1421 0.2520 0.1920 0.033 Uiso 1 1 calc R . .
C2 C 0.0571(3) 0.0183(8) 0.12721(18) 0.0258(11) Uani 1 1 d . . .
H2A H 0.0194 -0.0680 0.1174 0.031 Uiso 1 1 calc R . .
H2B H 0.0970 -0.0550 0.1433 0.031 Uiso 1 1 calc R . .
C3 C 0.0653(3) 0.1100(7) 0.08054(18) 0.0250(11) Uani 1 1 d . . .
C4 C 0.1264(3) 0.1069(9) 0.0716(2) 0.0345(14) Uani 1 1 d . . .
H4A H 0.1630 0.0515 0.0950 0.041 Uiso 1 1 calc R . .
C5 C 0.1343(3) 0.1862(10) 0.0275(2) 0.0375(14) Uani 1 1 d . . .
H5A H 0.1761 0.1839 0.0221 0.045 Uiso 1 1 calc R . .
C6 C 0.0806(3) 0.2669(8) -0.00781(19) 0.0292(12) Uani 1 1 d . . .
C7 C 0.0188(3) 0.2672(9) 0.0009(2) 0.0331(13) Uani 1 1 d . . .
H7A H -0.0182 0.3182 -0.0232 0.040 Uiso 1 1 calc R . .
C8 C 0.0112(3) 0.1930(9) 0.0449(2) 0.0335(13) Uani 1 1 d . . .
H8A H -0.0303 0.1987 0.0506 0.040 Uiso 1 1 calc R . .
C9 C 0.0878(3) 0.3448(8) -0.0566(2) 0.0320(13) Uani 1 1 d . . .
C10 C 0.3359(3) 0.0740(8) 0.3613(2) 0.0275(12) Uani 1 1 d . . .
H10A H 0.3440 0.1777 0.3851 0.033 Uiso 1 1 calc R . .
H10B H 0.3421 -0.0427 0.3803 0.033 Uiso 1 1 calc R . .
C11 C 0.4574(3) 0.0827(11) 0.3676(2) 0.0420(16) Uani 1 1 d . . .
H11A H 0.4650 -0.0293 0.3887 0.050 Uiso 1 1 calc R . .
H11B H 0.4645 0.1923 0.3895 0.050 Uiso 1 1 calc R . .
C12 C 0.5064(3) 0.0861(10) 0.3369(2) 0.0394(15) Uani 1 1 d . . .
C13 C 0.5222(3) 0.2525(10) 0.3177(3) 0.0449(16) Uani 1 1 d . . .
H13A H 0.5067 0.3664 0.3264 0.054 Uiso 1 1 calc R . .
C14 C 0.5612(3) 0.2505(10) 0.2854(3) 0.0417(15) Uani 1 1 d . . .
H14A H 0.5715 0.3638 0.2726 0.050 Uiso 1 1 calc R . .
C15 C 0.5850(3) 0.0846(8) 0.2718(2) 0.0321(13) Uani 1 1 d . . .
C16 C 0.5735(4) -0.0806(11) 0.2947(3) 0.0487(18) Uani 1 1 d . . .
H16A H 0.5923 -0.1931 0.2883 0.058 Uiso 1 1 calc R . .
C17 C 0.5344(4) -0.0800(10) 0.3268(3) 0.0467(17) Uani 1 1 d . . .
H17A H 0.5269 -0.1918 0.3418 0.056 Uiso 1 1 calc R . .
C18 C 0.6230(3) 0.0819(8) 0.2341(2) 0.0318(13) Uani 1 1 d . . .
C19 C 0.7451(3) 0.2781(10) 0.3206(2) 0.0365(14) Uani 1 1 d . . .
C20 C 0.7335(3) 0.2595(10) 0.3710(2) 0.0360(14) Uani 1 1 d . . .
C21 C 0.7488(5) 0.0906(11) 0.3961(3) 0.058(2) Uani 1 1 d . . .
H21A H 0.7658 -0.0086 0.3818 0.070 Uiso 1 1 calc R . .
C22 C 0.7387(5) 0.0684(11) 0.4428(2) 0.059(2) Uani 1 1 d . . .
H22A H 0.7485 -0.0463 0.4596 0.070 Uiso 1 1 calc R . .
C23 C 0.7143(3) 0.2155(9) 0.4643(2) 0.0328(13) Uani 1 1 d . . .
C24 C 0.7061(3) 0.1889(10) 0.5159(2) 0.0368(14) Uani 1 1 d . . .
H24A H 0.6808 0.2939 0.5232 0.044 Uiso 1 1 calc R . .
H24B H 0.6809 0.0743 0.5162 0.044 Uiso 1 1 calc R . .
C25 C 0.8174(3) 0.3423(8) 0.55951(18) 0.0247(11) Uani 1 1 d . . .
H25A H 0.7912 0.4537 0.5460 0.030 Uiso 1 1 calc R . .
H25B H 0.8486 0.3196 0.5405 0.030 Uiso 1 1 calc R . .
C26 C 0.6981(4) 0.3818(10) 0.4387(2) 0.0443(16) Uani 1 1 d . . .
H26A H 0.6804 0.4800 0.4529 0.053 Uiso 1 1 calc R . .
C27 C 0.7076(4) 0.4060(10) 0.3918(2) 0.0455(17) Uani 1 1 d . . .
H27A H 0.6966 0.5198 0.3747 0.055 Uiso 1 1 calc R . .
O1 O 0.0368(2) 0.3749(6) -0.09235(15) 0.0380(10) Uani 1 1 d . . .
O2 O 0.1468(2) 0.3697(6) -0.05941(16) 0.0389(10) Uani 1 1 d . . .
O3 O 0.02018(18) 0.5721(6) 0.20169(15) 0.0292(9) Uani 1 1 d . . .
O4 O 0.14289(18) 0.5873(5) 0.24388(14) 0.0258(8) Uani 1 1 d . . .
O5 O 0.0714(2) 0.3293(5) 0.26684(13) 0.0306(9) Uani 1 1 d . . .
O6 O 0.20699(18) 0.0728(5) 0.35547(14) 0.0251(8) Uani 1 1 d . . .
O7 O 0.2410(2) 0.2683(5) 0.29134(14) 0.0292(8) Uani 1 1 d . . .
O8 O 0.24109(19) -0.0812(5) 0.28484(14) 0.0239(8) Uani 1 1 d . . .
O9 O 0.6369(2) 0.2339(6) 0.21645(16) 0.0367(10) Uani 1 1 d . . .
O10 O 0.6448(2) -0.0729(6) 0.22298(18) 0.0410(11) Uani 1 1 d . . .
O11 O 0.7454(3) 0.4534(7) 0.30518(17) 0.0559(14) Uani 1 1 d . . .
H11C H 0.7499 0.4544 0.2769 0.084 Uiso 1 1 calc R . .
O12 O 0.7527(2) 0.1411(7) 0.29697(15) 0.0383(10) Uani 1 1 d . . .
O13 O 0.9015(2) 0.5606(5) 0.63005(14) 0.0261(8) Uani 1 1 d . . .
O14 O 0.90931(18) 0.2076(5) 0.64170(13) 0.0226(7) Uani 1 1 d . . .
O15 O 0.80615(19) 0.3809(5) 0.64913(14) 0.0275(8) Uani 1 1 d . . .
O1W O 0.0787(2) -0.0689(5) 0.25523(13) 0.0265(8) Uani 1 1 d . . .
H1WB H 0.0914 -0.0017 0.2345 0.040 Uiso 1 1 d R . .
H1WC H 0.1031 -0.1669 0.2627 0.040 Uiso 1 1 d R . .
O2W O 0.6587(3) 0.0796(6) 0.11713(16) 0.0415(11) Uani 1 1 d . . .
H2WA H 0.6791 0.0784 0.0949 0.062 Uiso 1 1 d R . .
H2WB H 0.6350 -0.0197 0.1144 0.062 Uiso 1 1 d R . .
O3W O 0.51295(17) 0.0764(5) 0.08573(13) 0.0214(7) Uiso 1 1 d . . .
H3WA H 0.4883 -0.0210 0.0827 0.032 Uiso 1 1 d R . .
H3WB H 0.5052 0.1307 0.0573 0.032 Uiso 1 1 d R . .
O4W O 0.7046(4) -0.1678(10) 0.0513(3) 0.090(2) Uani 1 1 d . . .
H4WA H 0.7272 -0.2520 0.0709 0.135 Uiso 1 1 d R . .
H4WB H 0.6675 -0.2145 0.0339 0.135 Uiso 1 1 d R . .
O5W O 0.4515(6) -0.260(2) 0.0086(4) 0.213(7) Uani 1 1 d . . .
H5WA H 0.4820 -0.3431 0.0172 0.319 Uiso 1 1 d R . .
H5WB H 0.4190 -0.2915 0.0193 0.319 Uiso 1 1 d R . .
O6W O 0.5951(7) -0.3393(19) -0.0150(6) 0.251(9) Uani 1 1 d . . .
H6WA H 0.5584 -0.3350 -0.0079 0.376 Uiso 1 1 d R . .
H6WB H 0.5905 -0.2851 -0.0431 0.376 Uiso 1 1 d R . .

loop_
_atom_site_aniso_label
_atom_site_aniso_U_11
_atom_site_aniso_U_22
_atom_site_aniso_U_33
_atom_site_aniso_U_23
_atom_site_aniso_U_13
_atom_site_aniso_U_12
Sm1 0.01965(13) 0.01272(13) 0.01460(12) 0.00018(9) 0.00614(10) 0.00016(9)
Sm2 0.02146(14) 0.01468(14) 0.01936(13) 0.00025(9) 0.00893(10) 0.00012(9)
P1 0.0215(6) 0.0152(6) 0.0138(5) 0.0010(4) 0.0056(5) 0.0009(5)
P2 0.0225(6) 0.0135(6) 0.0240(6) -0.0008(5) 0.0112(5) 0.0002(5)
P3 0.0238(6) 0.0128(6) 0.0144(5) 0.0001(4) 0.0080(5) 0.0012(5)
N1 0.028(2) 0.024(2) 0.0173(18) -0.0058(17) 0.0129(17) -0.0063(18)
N2 0.024(2) 0.025(2) 0.033(2) -0.0012(19) 0.0149(19) 0.0003(18)
N3 0.039(3) 0.032(3) 0.017(2) 0.0032(19) 0.0079(19) -0.006(2)
C1 0.028(3) 0.025(3) 0.034(3) -0.010(2) 0.015(2) -0.010(2)
C2 0.041(3) 0.020(3) 0.020(2) -0.006(2) 0.015(2) -0.001(2)
C3 0.043(3) 0.024(3) 0.014(2) -0.0012(19) 0.017(2) -0.004(2)
C4 0.039(3) 0.043(4) 0.027(3) 0.006(2) 0.018(3) 0.004(3)
C5 0.042(3) 0.048(4) 0.032(3) 0.000(3) 0.025(3) -0.005(3)
C6 0.050(3) 0.023(3) 0.021(2) -0.005(2) 0.021(2) -0.004(3)
C7 0.045(3) 0.032(3) 0.025(3) 0.001(2) 0.014(3) 0.000(3)
C8 0.037(3) 0.042(4) 0.027(3) 0.004(3) 0.017(2) 0.000(3)
C9 0.060(4) 0.020(3) 0.027(3) -0.007(2) 0.029(3) -0.010(3)
C10 0.029(3) 0.031(3) 0.027(3) -0.002(2) 0.015(2) -0.003(2)
C11 0.025(3) 0.066(5) 0.035(3) 0.000(3) 0.008(3) 0.000(3)
C12 0.023(3) 0.060(5) 0.037(3) -0.003(3) 0.012(3) -0.003(3)
C13 0.045(4) 0.042(4) 0.055(4) -0.006(3) 0.027(3) -0.001(3)
C14 0.043(4) 0.040(4) 0.050(4) -0.002(3) 0.027(3) -0.002(3)
C15 0.029(3) 0.029(3) 0.042(3) 0.001(3) 0.016(3) -0.001(2)
C16 0.047(4) 0.044(4) 0.067(5) 0.004(4) 0.035(4) 0.003(3)
C17 0.046(4) 0.043(4) 0.062(4) 0.002(3) 0.032(4) 0.001(3)
C18 0.029(3) 0.026(3) 0.044(3) -0.003(3) 0.018(3) -0.005(2)
C19 0.041(3) 0.041(4) 0.027(3) 0.001(3) 0.010(3) -0.003(3)
C20 0.036(3) 0.049(4) 0.023(3) -0.003(3) 0.008(2) -0.004(3)
C21 0.092(6) 0.053(5) 0.034(4) 0.005(3) 0.028(4) 0.025(4)
C22 0.102(7) 0.050(5) 0.027(3) 0.005(3) 0.023(4) 0.020(4)
C23 0.032(3) 0.046(4) 0.019(2) -0.004(2) 0.006(2) -0.003(3)
C24 0.034(3) 0.051(4) 0.023(3) -0.003(3) 0.006(2) -0.004(3)
C25 0.032(3) 0.023(3) 0.019(2) 0.003(2) 0.007(2) -0.002(2)
C26 0.062(5) 0.043(4) 0.029(3) -0.005(3) 0.017(3) 0.007(3)
C27 0.065(5) 0.042(4) 0.030(3) -0.004(3) 0.016(3) 0.003(3)
O1 0.061(3) 0.035(2) 0.024(2) 0.0033(17) 0.023(2) 0.005(2)
O2 0.059(3) 0.028(2) 0.040(2) -0.0050(19) 0.031(2) -0.011(2)
O3 0.0207(18) 0.028(2) 0.035(2) 0.0051(17) 0.0028(16) 0.0049(16)
O4 0.0214(18) 0.026(2) 0.0276(19) -0.0022(15) 0.0039(15) -0.0014(15)
O5 0.053(2) 0.020(2) 0.0197(17) 0.0026(15) 0.0124(17) -0.0061(18)
O6 0.0237(18) 0.030(2) 0.0257(18) -0.0022(16) 0.0129(15) 0.0006(15)
O7 0.044(2) 0.0091(18) 0.037(2) -0.0010(15) 0.0154(18) -0.0016(16)
O8 0.035(2) 0.0137(18) 0.0270(18) -0.0022(14) 0.0146(16) 0.0010(15)
O9 0.036(2) 0.032(2) 0.051(2) 0.005(2) 0.026(2) 0.0002(18)
O10 0.043(3) 0.030(2) 0.060(3) -0.010(2) 0.030(2) -0.0070(19)
O11 0.099(4) 0.041(3) 0.035(2) -0.005(2) 0.031(3) -0.009(3)
O12 0.050(3) 0.041(3) 0.026(2) -0.0014(18) 0.0154(19) 0.010(2)
O13 0.038(2) 0.0154(18) 0.0274(18) -0.0044(15) 0.0139(17) -0.0035(16)
O14 0.0281(18) 0.0138(17) 0.0257(17) 0.0028(14) 0.0080(15) 0.0017(14)
O15 0.032(2) 0.032(2) 0.0238(18) -0.0004(16) 0.0159(16) 0.0020(16)
O1W 0.042(2) 0.0154(18) 0.0251(18) 0.0019(15) 0.0142(17) 0.0027(16)
O2W 0.071(3) 0.029(2) 0.037(2) -0.0051(18) 0.036(2) -0.007(2)
O4W 0.116(6) 0.073(5) 0.090(5) 0.017(4) 0.042(4) -0.013(4)
O5W 0.118(9) 0.31(2) 0.174(11) -0.006(13) -0.013(8) -0.041(11)
O6W 0.214(14) 0.149(11) 0.277(18) -0.017(11) -0.096(13) 0.061(10)

loop_
_atom_type_symbol
_atom_type_description
_atom_type_scat_dispersion_real
_atom_type_scat_dispersion_imag
_atom_type_scat_source
C C 0.0033 0.0016 'International Tables Vol C Tables 4.2.6.8 and 6.1.1.4'
H H 0.0000 0.0000 'International Tables Vol C Tables 4.2.6.8 and 6.1.1.4'
N N 0.0061 0.0033 'International Tables Vol C Tables 4.2.6.8 and 6.1.1.4'
O O 0.0106 0.0060 'International Tables Vol C Tables 4.2.6.8 and 6.1.1.4'
P P 0.1023 0.0942 'International Tables Vol C Tables 4.2.6.8 and 6.1.1.4'
Sm Sm -0.1638 3.4418 'International Tables Vol C Tables 4.2.6.8 and 6.1.1.4'

loop_
_geom_angle_atom_site_label_1
_geom_angle_atom_site_label_2
_geom_angle_atom_site_label_3
_geom_angle
_geom_angle_site_symmetry_1
_geom_angle_site_symmetry_3
_geom_angle_publ_flag
O3 Sm1 O13 107.35(14) 2_545 3_666 ?
O3 Sm1 O6 154.00(14) 2_545 . ?
O13 Sm1 O6 96.75(13) 3_666 . ?
O3 Sm1 O5 78.99(14) 2_545 . ?
O13 Sm1 O5 73.90(13) 3_666 . ?
O6 Sm1 O5 99.05(14) . . ?
O3 Sm1 O14 83.21(13) 2_545 3_656 ?
O13 Sm1 O14 146.48(12) 3_666 3_656 ?
O6 Sm1 O14 81.91(12) . 3_656 ?
O5 Sm1 O14 139.55(12) . 3_656 ?
O3 Sm1 O1 76.11(15) 2_545 4_566 ?
O13 Sm1 O1 73.95(13) 3_666 4_566 ?
O6 Sm1 O1 121.07(14) . 4_566 ?
O5 Sm1 O1 130.65(15) . 4_566 ?
O14 Sm1 O1 78.19(13) 3_656 4_566 ?
O3 Sm1 O1W 70.79(13) 2_545 . ?
O13 Sm1 O1W 142.16(12) 3_666 . ?
O6 Sm1 O1W 84.26(12) . . ?
O5 Sm1 O1W 68.63(12) . . ?
O14 Sm1 O1W 71.27(11) 3_656 . ?
O1 Sm1 O1W 136.89(13) 4_566 . ?
O3 Sm1 O2 125.12(14) 2_545 4_566 ?
O13 Sm1 O2 69.34(13) 3_666 4_566 ?
O6 Sm1 O2 72.23(13) . 4_566 ?
O5 Sm1 O2 140.62(13) . 4_566 ?
O14 Sm1 O2 78.53(12) 3_656 4_566 ?
O1 Sm1 O2 49.70(15) 4_566 4_566 ?
O1W Sm1 O2 143.96(12) . 4_566 ?
O3 Sm1 C9 100.73(17) 2_545 4_566 ?
O13 Sm1 C9 65.97(14) 3_666 4_566 ?
O6 Sm1 C9 97.85(16) . 4_566 ?
O5 Sm1 C9 137.87(14) . 4_566 ?
O14 Sm1 C9 80.97(14) 3_656 4_566 ?
O1 Sm1 C9 24.62(16) 4_566 4_566 ?
O1W Sm1 C9 151.62(14) . 4_566 ?
O2 Sm1 C9 25.63(16) 4_566 4_566 ?
O7 Sm2 O4 84.48(14) 2_645 2_645 ?
O7 Sm2 O15 92.06(14) 2_645 4_565 ?
O4 Sm2 O15 76.37(14) 2_645 4_565 ?
O7 Sm2 O8 167.71(14) 2_645 2_655 ?
O4 Sm2 O8 83.24(13) 2_645 2_655 ?
O15 Sm2 O8 84.67(13) 4_565 2_655 ?
O7 Sm2 O12 99.12(14) 2_645 . ?
O4 Sm2 O12 70.43(14) 2_645 . ?
O15 Sm2 O12 143.58(15) 4_565 . ?
O8 Sm2 O12 77.09(14) 2_655 . ?
O7 Sm2 O10 69.61(14) 2_645 . ?
O4 Sm2 O10 129.12(15) 2_645 . ?
O15 Sm2 O10 144.21(14) 4_565 . ?
O8 Sm2 O10 119.14(13) 2_655 . ?
O12 Sm2 O10 71.52(15) . . ?
O7 Sm2 O9 119.32(14) 2_645 . ?
O4 Sm2 O9 133.79(14) 2_645 . ?
O15 Sm2 O9 134.74(13) 4_565 . ?
O8 Sm2 O9 70.32(13) 2_655 . ?
O12 Sm2 O9 67.18(14) . . ?
O10 Sm2 O9 49.78(14) . . ?
O7 Sm2 O2W 92.57(14) 2_645 . ?
O4 Sm2 O2W 149.40(13) 2_645 . ?
O15 Sm2 O2W 73.30(14) 4_565 . ?
O8 Sm2 O2W 97.81(13) 2_655 . ?
O12 Sm2 O2W 139.81(14) . . ?
O10 Sm2 O2W 77.01(15) . . ?
O9 Sm2 O2W 73.54(14) . . ?
O7 Sm2 C18 94.81(15) 2_645 . ?
O4 Sm2 C18 130.81(16) 2_645 . ?
O15 Sm2 C18 152.46(16) 4_565 . ?
O8 Sm2 C18 93.50(14) 2_655 . ?
O12 Sm2 C18 61.11(16) . . ?
O10 Sm2 C18 25.64(14) . . ?
O9 Sm2 C18 25.49(15) . . ?
O2W Sm2 C18 79.76(16) . . ?
O5 P1 O3 111.8(2) . . ?
O5 P1 O4 116.2(2) . . ?
O3 P1 O4 110.4(2) . . ?
O5 P1 C1 106.2(3) . . ?
O3 P1 C1 106.6(3) . . ?
O4 P1 C1 104.8(2) . . ?
O7 P2 O6 113.9(2) . . ?
O7 P2 O8 110.3(2) . . ?
O6 P2 O8 113.3(2) . . ?
O7 P2 C10 108.1(2) . . ?
O6 P2 C10 105.2(2) . . ?
O8 P2 C10 105.4(2) . . ?
O13 P3 O15 115.2(2) . . ?
O13 P3 O14 112.7(2) . . ?
O15 P3 O14 114.0(2) . . ?
O13 P3 C25 106.9(2) . . ?
O15 P3 C25 100.9(2) . . ?
O14 P3 C25 105.7(2) . . ?
C1 N1 C2 113.7(4) . . ?
C1 N1 H1C 123.1 . . ?
C2 N1 H1C 123.1 . . ?
C10 N2 C11 111.9(4) . . ?
C10 N2 H2C 109.2 . . ?
C11 N2 H2C 109.2 . . ?
C10 N2 H2D 109.2 . . ?
C11 N2 H2D 109.2 . . ?
H2C N2 H2D 107.9 . . ?
C25 N3 C24 115.9(5) . . ?
C25 N3 H3A 108.3 . . ?
C24 N3 H3A 108.3 . . ?
C25 N3 H3B 108.3 . . ?
C24 N3 H3B 108.3 . . ?
H3A N3 H3B 107.4 . . ?
N1 C1 P1 110.0(3) . . ?
N1 C1 H1A 109.7 . . ?
P1 C1 H1A 109.7 . . ?
N1 C1 H1B 109.7 . . ?
P1 C1 H1B 109.7 . . ?
H1A C1 H1B 108.2 . . ?
N1 C2 C3 113.5(4) . . ?
N1 C2 H2A 108.9 . . ?
C3 C2 H2A 108.9 . . ?
N1 C2 H2B 108.9 . . ?
C3 C2 H2B 108.9 . . ?
H2A C2 H2B 107.7 . . ?
C4 C3 C8 118.5(5) . . ?
C4 C3 C2 120.3(5) . . ?
C8 C3 C2 121.1(5) . . ?
C3 C4 C5 121.0(6) . . ?
C3 C4 H4A 119.5 . . ?
C5 C4 H4A 119.5 . . ?
C6 C5 C4 120.3(5) . . ?
C6 C5 H5A 119.8 . . ?
C4 C5 H5A 119.8 . . ?
C5 C6 C7 118.7(5) . . ?
C5 C6 C9 120.8(5) . . ?
C7 C6 C9 120.5(6) . . ?
C8 C7 C6 121.1(6) . . ?
C8 C7 H7A 119.4 . . ?
C6 C7 H7A 119.4 . . ?
C7 C8 C3 120.4(5) . . ?
C7 C8 H8A 119.8 . . ?
C3 C8 H8A 119.8 . . ?
O1 C9 O2 123.0(5) . . ?
O1 C9 C6 119.2(5) . . ?
O2 C9 C6 117.7(6) . . ?
O1 C9 Sm1 57.1(3) . 4_565 ?
O2 C9 Sm1 68.0(3) . 4_565 ?
C6 C9 Sm1 161.8(4) . 4_565 ?
N2 C10 P2 113.1(4) . . ?
N2 C10 H10A 109.0 . . ?
P2 C10 H10A 109.0 . . ?
N2 C10 H10B 109.0 . . ?
P2 C10 H10B 109.0 . . ?
H10A C10 H10B 107.8 . . ?
N2 C11 C12 109.8(5) . . ?
N2 C11 H11A 109.7 . . ?
C12 C11 H11A 109.7 . . ?
N2 C11 H11B 109.7 . . ?
C12 C11 H11B 109.7 . . ?
H11A C11 H11B 108.2 . . ?
C13 C12 C17 119.1(6) . . ?
C13 C12 C11 120.9(6) . . ?
C17 C12 C11 119.9(6) . . ?
C12 C13 C14 120.1(7) . . ?
C12 C13 H13A 120.0 . . ?
C14 C13 H13A 120.0 . . ?
C15 C14 C13 121.3(6) . . ?
C15 C14 H14A 119.3 . . ?
C13 C14 H14A 119.3 . . ?
C14 C15 C16 118.0(6) . . ?
C14 C15 C18 121.1(5) . . ?
C16 C15 C18 120.9(6) . . ?
C17 C16 C15 120.8(7) . . ?
C17 C16 H16A 119.6 . . ?
C15 C16 H16A 119.6 . . ?
C12 C17 C16 120.2(7) . . ?
C12 C17 H17A 119.9 . . ?
C16 C17 H17A 119.9 . . ?
O9 C18 O10 120.5(5) . . ?
O9 C18 C15 119.9(5) . . ?
O10 C18 C15 119.4(5) . . ?
O9 C18 Sm2 63.8(3) . . ?
O10 C18 Sm2 62.0(3) . . ?
C15 C18 Sm2 152.5(4) . . ?
O12 C19 O11 124.6(6) . . ?
O12 C19 C20 121.5(6) . . ?
O11 C19 C20 113.9(6) . . ?
C21 C20 C27 120.2(6) . . ?
C21 C20 C19 118.2(6) . . ?
C27 C20 C19 121.5(6) . . ?
C20 C21 C22 119.8(7) . . ?
C20 C21 H21A 120.1 . . ?
C22 C21 H21A 120.1 . . ?
C23 C22 C21 120.2(7) . . ?
C23 C22 H22A 119.9 . . ?
C21 C22 H22A 119.9 . . ?
C26 C23 C22 119.6(6) . . ?
C26 C23 C24 121.5(6) . . ?
C22 C23 C24 118.9(6) . . ?
N3 C24 C23 111.3(5) . . ?
N3 C24 H24A 109.4 . . ?
C23 C24 H24A 109.4 . . ?
N3 C24 H24B 109.4 . . ?
C23 C24 H24B 109.4 . . ?
H24A C24 H24B 108.0 . . ?
N3 C25 P3 108.0(3) . . ?
N3 C25 H25A 110.1 . . ?
P3 C25 H25A 110.1 . . ?
N3 C25 H25B 110.1 . . ?
P3 C25 H25B 110.1 . . ?
H25A C25 H25B 108.4 . . ?
C23 C26 C27 120.9(6) . . ?
C23 C26 H26A 119.6 . . ?
C27 C26 H26A 119.6 . . ?
C20 C27 C26 119.2(7) . . ?
C20 C27 H27A 120.4 . . ?
C26 C27 H27A 120.4 . . ?
C9 O1 Sm1 98.3(3) . 4_565 ?
C9 O2 Sm1 86.3(3) . 4_565 ?
P1 O3 Sm1 157.7(3) . 2 ?
P1 O4 Sm2 141.0(2) . 2_655 ?
P1 O5 Sm1 162.9(3) . . ?
P2 O6 Sm1 129.4(2) . . ?
P2 O7 Sm2 147.7(2) . 2_655 ?
P2 O8 Sm2 136.2(2) . 2_645 ?
C18 O9 Sm2 90.7(3) . . ?
C18 O10 Sm2 92.4(3) . . ?
C19 O11 H11C 109.5 . . ?
C19 O12 Sm2 133.9(4) . . ?
P3 O13 Sm1 144.0(2) . 3_666 ?
P3 O14 Sm1 142.9(2) . 3_656 ?
P3 O15 Sm2 161.4(2) . 4_566 ?
Sm1 O1W H1WB 109.7 . . ?
Sm1 O1W H1WC 109.2 . . ?
H1WB O1W H1WC 109.5 . . ?
Sm2 O2W H2WA 109.1 . . ?
Sm2 O2W H2WB 108.9 . . ?
H2WA O2W H2WB 109.5 . . ?
H3WA O3W H3WB 109.7 . . ?
H4WA O4W H4WB 109.2 . . ?
H5WA O5W H5WB 109.3 . . ?
H6WA O6W H6WB 109.7 . . ?

loop_
_geom_bond_atom_site_label_1
_geom_bond_atom_site_label_2
_geom_bond_distance
_geom_bond_site_symmetry_2
_geom_bond_publ_flag
Sm1 O3 2.263(4) 2_545 ?
Sm1 O13 2.366(4) 3_666 ?
Sm1 O6 2.386(4) . ?
Sm1 O5 2.390(4) . ?
Sm1 O14 2.436(4) 3_656 ?
Sm1 O1 2.491(4) 4_566 ?
Sm1 O1W 2.652(4) . ?
Sm1 O2 2.728(5) 4_566 ?
Sm1 C9 2.936(5) 4_566 ?
Sm2 O7 2.270(4) 2_645 ?
Sm2 O4 2.297(4) 2_645 ?
Sm2 O15 2.314(4) 4_565 ?
Sm2 O8 2.372(4) 2_655 ?
Sm2 O12 2.506(4) . ?
Sm2 O10 2.575(4) . ?
Sm2 O9 2.615(4) . ?
Sm2 O2W 2.616(5) . ?
Sm2 C18 2.914(6) . ?
P1 O5 1.505(4) . ?
P1 O3 1.506(4) . ?
P1 O4 1.514(4) . ?
P1 C1 1.818(5) . ?
P2 O7 1.505(4) . ?
P2 O6 1.507(4) . ?
P2 O8 1.523(4) . ?
P2 C10 1.820(6) . ?
P3 O13 1.511(4) . ?
P3 O15 1.514(4) . ?
P3 O14 1.520(4) . ?
P3 C25 1.833(5) . ?
N1 C1 1.496(6) . ?
N1 C2 1.504(6) . ?
N1 H1C 0.8600 . ?
N2 C10 1.499(6) . ?
N2 C11 1.510(7) . ?
N2 H2C 0.9000 . ?
N2 H2D 0.9000 . ?
N3 C25 1.485(7) . ?
N3 C24 1.491(7) . ?
N3 H3A 0.9000 . ?
N3 H3B 0.9000 . ?
C1 H1A 0.9700 . ?
C1 H1B 0.9700 . ?
C2 C3 1.508(7) . ?
C2 H2A 0.9700 . ?
C2 H2B 0.9700 . ?
C3 C4 1.372(8) . ?
C3 C8 1.389(8) . ?
C4 C5 1.404(8) . ?
C4 H4A 0.9300 . ?
C5 C6 1.372(9) . ?
C5 H5A 0.9300 . ?
C6 C7 1.385(8) . ?
C6 C9 1.516(7) . ?
C7 C8 1.385(7) . ?
C7 H7A 0.9300 . ?
C8 H8A 0.9300 . ?
C9 O1 1.236(8) . ?
C9 O2 1.272(7) . ?
C9 Sm1 2.936(5) 4_565 ?
C10 H10A 0.9700 . ?
C10 H10B 0.9700 . ?
C11 C12 1.522(8) . ?
C11 H11A 0.9700 . ?
C11 H11B 0.9700 . ?
C12 C13 1.376(10) . ?
C12 C17 1.380(10) . ?
C13 C14 1.384(8) . ?
C13 H13A 0.9300 . ?
C14 C15 1.374(9) . ?
C14 H14A 0.9300 . ?
C15 C16 1.389(9) . ?
C15 C18 1.496(8) . ?
C16 C17 1.381(9) . ?
C16 H16A 0.9300 . ?
C17 H17A 0.9300 . ?
C18 O9 1.254(7) . ?
C18 O10 1.262(7) . ?
C19 O12 1.210(8) . ?
C19 O11 1.316(8) . ?
C19 C20 1.499(8) . ?
C20 C21 1.375(10) . ?
C20 C27 1.378(9) . ?
C21 C22 1.388(9) . ?
C21 H21A 0.9300 . ?
C22 C23 1.376(9) . ?
C22 H22A 0.9300 . ?
C23 C26 1.366(9) . ?
C23 C24 1.506(7) . ?
C24 H24A 0.9700 . ?
C24 H24B 0.9700 . ?
C25 H25A 0.9700 . ?
C25 H25B 0.9700 . ?
C26 C27 1.389(9) . ?
C26 H26A 0.9300 . ?
C27 H27A 0.9300 . ?
O1 Sm1 2.491(4) 4_565 ?
O2 Sm1 2.728(4) 4_565 ?
O3 Sm1 2.263(4) 2 ?
O4 Sm2 2.297(4) 2_655 ?
O7 Sm2 2.270(4) 2_655 ?
O8 Sm2 2.372(4) 2_645 ?
O11 H11C 0.8200 . ?
O13 Sm1 2.366(4) 3_666 ?
O14 Sm1 2.436(4) 3_656 ?
O15 Sm2 2.314(4) 4_566 ?
O1W H1WB 0.8514 . ?
O1W H1WC 0.8500 . ?
O2W H2WA 0.8515 . ?
O2W H2WB 0.8505 . ?
O3W H3WA 0.8502 . ?
O3W H3WB 0.8499 . ?
O4W H4WA 0.8491 . ?
O4W H4WB 0.8472 . ?
O5W H5WA 0.8492 . ?
O5W H5WB 0.8505 . ?
O6W H6WA 0.8498 . ?
O6W H6WB 0.8501 . ?

loop_
_geom_hbond_atom_site_label_D
_geom_hbond_atom_site_label_H
_geom_hbond_atom_site_label_A
_geom_hbond_distance_DH
_geom_hbond_distance_HA
_geom_hbond_distance_DA
_geom_hbond_angle_DHA
_geom_hbond_site_symmetry_A
N2 H2C O10 0.90 1.97 2.860(6) 172.3 2_655
N2 H2D O9 0.90 1.92 2.798(6) 163.4 2_645
N3 H3B O2 0.90 1.87 2.738(7) 161.4 2_645
O11 H11C O8 0.82 1.80 2.616(6) 171.5 2_655
O1W H1WC O4 0.85 2.07 2.846(5) 152.4 1_545
O4W H4WB O6W 0.85 1.92 2.750(15) 167.3 .
